data_7717769
loop_
_publ_author_name
'Jana, Narayan Ch.'
'Escuer, Albert'
'Brand\~ao, Paula'
'Panja, Anangamohan'

_publ_section_title
;
 Exploring structural, magnetic, and catalytic diversity in tetranuclear
 {Cu4O4} cubane cores and a dinuclear complex derived from closely related
 ligand systems
;
_journal_name_full 'Dalton Transactions'
_journal_paper_doi 10.1039/D4DT03283G
_journal_year 2025
_chemical_formula_moiety 'C52 H68 Cu4 N4 O12'
_chemical_formula_sum 'C52 H68 Cu4 N4 O12'
_chemical_formula_weight 1195.26
_space_group_crystal_system tetragonal
_space_group_IT_number 82
_space_group_name_Hall 'I -4'
_space_group_name_H-M_alt 'I -4'
_atom_sites_solution_hydrogens geom
_atom_sites_solution_primary dual
_audit_creation_date 2024-10-22
_audit_creation_method
;
Olex2 1.5
(compiled 2024.02.16 svn.r378c4104 for OlexSys, GUI svn.r6928)
;
_audit_update_record
;
2024-11-20 deposited with the CCDC.	2025-01-06 downloaded from the CCDC.
;
_cell_angle_alpha 90
_cell_angle_beta 90
_cell_angle_gamma 90
_cell_formula_units_Z 2
_cell_length_a 15.2634(9)
_cell_length_b 15.2634(9)
_cell_length_c 11.3683(11)
_cell_measurement_reflns_used 610
_cell_measurement_temperature 150(2)
_cell_measurement_theta_max 25.00
_cell_measurement_theta_min 2.81
_cell_volume 2648.5(3)
_computing_molecular_graphics 'Olex2 1.5 (Dolomanov et al., 2009)'
_computing_publication_material 'Olex2 1.5 (Dolomanov et al., 2009)'
_computing_structure_refinement 'SHELXL 2016/6 (Sheldrick, 2015)'
_computing_structure_solution 'SHELXT 2018/2 (Sheldrick, 2018)'
_diffrn_ambient_temperature 150.00
_diffrn_measured_fraction_theta_full 0.994
_diffrn_measured_fraction_theta_max 0.991
_diffrn_measurement_device_type 'photon 100 CMOS'
_diffrn_measurement_method 'omega and phi scans'
_diffrn_radiation_type MoK\a
_diffrn_radiation_wavelength 0.71073
_diffrn_reflns_av_R_equivalents 0.0413
_diffrn_reflns_av_unetI/netI 0.0155
_diffrn_reflns_Laue_measured_fraction_full 0.994
_diffrn_reflns_Laue_measured_fraction_max 0.991
_diffrn_reflns_limit_h_max 18
_diffrn_reflns_limit_h_min -18
_diffrn_reflns_limit_k_max 18
_diffrn_reflns_limit_k_min -18
_diffrn_reflns_limit_l_max 13
_diffrn_reflns_limit_l_min -13
_diffrn_reflns_number 44800
_diffrn_reflns_point_group_measured_fraction_full 0.995
_diffrn_reflns_point_group_measured_fraction_max 0.993
_diffrn_reflns_theta_full 25.242
_diffrn_reflns_theta_max 25.346
_diffrn_reflns_theta_min 2.669
_exptl_absorpt_coefficient_mu 1.648
_exptl_absorpt_correction_T_max 0.7452
_exptl_absorpt_correction_T_min 0.6316
_exptl_absorpt_correction_type multi-scan
_exptl_crystal_colour green
_exptl_crystal_colour_primary green
_exptl_crystal_density_diffrn 1.499
_exptl_crystal_description plate
_exptl_crystal_F_000 1240
_exptl_crystal_size_max 0.06
_exptl_crystal_size_mid 0.04
_exptl_crystal_size_min 0.02
_refine_diff_density_max 0.393
_refine_diff_density_min -0.164
_refine_diff_density_rms 0.038
_refine_ls_abs_structure_details
;
 Refined as an inversion twin.
;
_refine_ls_abs_structure_Flack 0.013(13)
_refine_ls_extinction_method none
_refine_ls_goodness_of_fit_ref 1.065
_refine_ls_hydrogen_treatment constr
_refine_ls_matrix_type full
_refine_ls_number_parameters 168
_refine_ls_number_reflns 2403
_refine_ls_number_restraints 0
_refine_ls_restrained_S_all 1.065
_refine_ls_R_factor_all 0.0163
_refine_ls_R_factor_gt 0.0156
_refine_ls_shift/su_max 0.001
_refine_ls_shift/su_mean 0.000
_refine_ls_structure_factor_coef Fsqd
_refine_ls_weighting_details 'w=1/[\s^2^(Fo^2^)+(0.0254P)^2^+1.2238P] where P=(Fo^2^+2Fc^2^)/3'
_refine_ls_weighting_scheme calc
_refine_ls_wR_factor_gt 0.0428
_refine_ls_wR_factor_ref 0.0432
_reflns_Friedel_coverage 0.896
_reflns_Friedel_fraction_full 0.996
_reflns_Friedel_fraction_max 0.996
_reflns_number_gt 2357
_reflns_number_total 2403
_reflns_threshold_expression 'I > 2\s(I)'
_cod_data_source_file d4dt03283g2.cif
_cod_data_source_block complex-3
_cod_original_cell_volume 2648.5(4)
_cod_database_code 7717769
_shelx_shelxl_version_number 2016/6
_shelx_space_group_comment
;
The symmetry employed for this shelxl refinement is uniquely defined
by the following loop, which should always be used as a source of
symmetry information in preference to the above space-group names.
They are only intended as comments.
;
_shelx_estimated_absorpt_t_max 0.968
_shelx_estimated_absorpt_t_min 0.908
_olex2_refinement_description
;
1. Twinned data refinement
 Scales: 0.98707
 0.01293
2.a Secondary CH2 refined with riding coordinates:
 C11(H11A,H11B)
2.b Aromatic/amide H refined with riding coordinates:
 C4(H4), C7(H7), C9(H9)
2.c Idealised Me refined as rotating group:
 C3(H3A,H3B,H3C), C6(H6A,H6B,H6C), C13(H13A,H13B,H13C), C12(H12A,H12B,H12C)
;
_olex2_submission_special_instructions 'No special instructions were received'

loop_
_space_group_symop_operation_xyz
'x, y, z'
'-x, -y, z'
'y, -x, -z'
'-y, x, -z'
'x+1/2, y+1/2, z+1/2'
'-x+1/2, -y+1/2, z+1/2'
'y+1/2, -x+1/2, -z+1/2'
'-y+1/2, x+1/2, -z+1/2'

loop_
_atom_site_label
_atom_site_type_symbol
_atom_site_fract_x
_atom_site_fract_y
_atom_site_fract_z
_atom_site_U_iso_or_equiv
_atom_site_adp_type
_atom_site_occupancy
_atom_site_site_symmetry_order
_atom_site_calc_flag
_atom_site_refinement_flags_posn
_atom_site_refinement_flags_adp
_atom_site_refinement_flags_occupancy
_atom_site_disorder_assembly
_atom_site_disorder_group
Cu1 Cu 0.58568(2) 0.57021(2) 0.09166(3) 0.01759(9) Uani 1 1 d . . . . .
O2 O 0.59284(13) 0.69319(12) 0.11150(17) 0.0263(4) Uani 1 1 d . . . . .
O3 O 0.60656(15) 0.86165(13) 0.0863(2) 0.0385(5) Uani 1 1 d . . . . .
O1 O 0.57876(12) 0.44371(11) 0.07661(16) 0.0191(4) Uani 1 1 d . . . . .
N1 N 0.64205(14) 0.54498(14) 0.24164(19) 0.0194(4) Uani 1 1 d . . . . .
C1 C 0.62366(18) 0.73518(17) 0.2012(3) 0.0225(6) Uani 1 1 d . . . . .
C2 C 0.62920(19) 0.82956(18) 0.1948(3) 0.0257(6) Uani 1 1 d . . . . .
C4 C 0.65371(18) 0.87862(18) 0.2892(3) 0.0270(6) Uani 1 1 d . . . . .
H4 H 0.654331 0.940655 0.282521 0.032 Uiso 1 1 calc R U . . .
C5 C 0.67843(16) 0.83924(17) 0.3977(3) 0.0245(6) Uani 1 1 d . . . . .
C7 C 0.68142(16) 0.74938(17) 0.4027(3) 0.0244(5) Uani 1 1 d . . . . .
H7 H 0.701811 0.721999 0.472572 0.029 Uiso 1 1 calc R U . . .
C8 C 0.65500(17) 0.69625(18) 0.3068(2) 0.0216(6) Uani 1 1 d . . . . .
C3 C 0.6179(3) 0.9525(2) 0.0693(3) 0.0477(9) Uani 1 1 d . . . . .
H3A H 0.577427 0.984641 0.120526 0.072 Uiso 1 1 calc R U . . .
H3B H 0.605741 0.967274 -0.012995 0.072 Uiso 1 1 calc R U . . .
H3C H 0.678302 0.968771 0.088600 0.072 Uiso 1 1 calc R U . . .
C6 C 0.7017(2) 0.8964(2) 0.5017(3) 0.0312(7) Uani 1 1 d . . . . .
H6A H 0.648028 0.920983 0.535687 0.047 Uiso 1 1 calc R U . . .
H6B H 0.740002 0.944142 0.475681 0.047 Uiso 1 1 calc R U . . .
H6C H 0.732046 0.861188 0.561108 0.047 Uiso 1 1 calc R U . . .
C9 C 0.66422(17) 0.60261(18) 0.3189(2) 0.0221(5) Uani 1 1 d . . . . .
H9 H 0.688864 0.581553 0.390219 0.026 Uiso 1 1 calc R U . . .
C10 C 0.65765(18) 0.44944(17) 0.2629(2) 0.0215(5) Uani 1 1 d . . . . .
C13 C 0.58730(19) 0.4147(2) 0.3465(2) 0.0292(6) Uani 1 1 d . . . . .
H13A H 0.591272 0.445635 0.421897 0.044 Uiso 1 1 calc R U . . .
H13B H 0.596274 0.351850 0.359318 0.044 Uiso 1 1 calc R U . . .
H13C H 0.529261 0.424388 0.312028 0.044 Uiso 1 1 calc R U . . .
C12 C 0.7494(2) 0.4312(2) 0.3103(3) 0.0313(7) Uani 1 1 d . . . . .
H12A H 0.792522 0.464010 0.264123 0.047 Uiso 1 1 calc R U . . .
H12B H 0.761896 0.368354 0.304512 0.047 Uiso 1 1 calc R U . . .
H12C H 0.752672 0.449461 0.392856 0.047 Uiso 1 1 calc R U . . .
C11 C 0.6500(2) 0.40683(18) 0.1420(2) 0.0254(6) Uani 1 1 d . . . . .
H11A H 0.705287 0.415493 0.097980 0.031 Uiso 1 1 calc R U . . .
H11B H 0.640579 0.343043 0.151399 0.031 Uiso 1 1 calc R U . . .

loop_
_atom_site_aniso_label
_atom_site_aniso_U_11
_atom_site_aniso_U_22
_atom_site_aniso_U_33
_atom_site_aniso_U_23
_atom_site_aniso_U_13
_atom_site_aniso_U_12
Cu1 0.02122(17) 0.01643(15) 0.01511(14) 0.00004(12) -0.00347(13) 0.00038(12)
O2 0.0383(11) 0.0194(9) 0.0213(11) -0.0008(8) -0.0087(8) -0.0001(8)
O3 0.0576(14) 0.0231(10) 0.0348(11) 0.0052(10) -0.0114(12) -0.0046(9)
O1 0.0227(8) 0.0182(8) 0.0164(8) -0.0007(7) -0.0037(9) 0.0017(6)
N1 0.0230(11) 0.0176(11) 0.0177(11) 0.0008(8) -0.0015(9) -0.0009(9)
C1 0.0206(13) 0.0225(13) 0.0243(15) -0.0014(11) 0.0013(11) -0.0015(11)
C2 0.0268(14) 0.0253(14) 0.0249(15) 0.0035(11) -0.0020(11) 0.0014(12)
C4 0.0247(14) 0.0193(13) 0.0370(17) -0.0024(12) 0.0011(12) -0.0037(10)
C5 0.0196(12) 0.0273(13) 0.0267(15) -0.0051(12) 0.0019(12) -0.0043(10)
C7 0.0230(12) 0.0277(13) 0.0225(13) -0.0001(12) 0.0004(12) -0.0038(10)
C8 0.0212(13) 0.0222(14) 0.0213(14) -0.0004(10) 0.0013(10) -0.0015(10)
C3 0.067(2) 0.0302(16) 0.046(2) 0.0117(15) -0.0088(18) -0.0060(15)
C6 0.0312(16) 0.0300(16) 0.0324(17) -0.0076(13) -0.0008(13) -0.0066(12)
C9 0.0216(13) 0.0264(14) 0.0182(13) 0.0018(11) -0.0013(10) -0.0008(11)
C10 0.0259(14) 0.0183(12) 0.0202(13) 0.0033(10) -0.0042(11) 0.0011(10)
C13 0.0375(16) 0.0254(15) 0.0245(13) 0.0050(12) 0.0000(12) -0.0020(13)
C12 0.0328(16) 0.0301(16) 0.0309(16) 0.0020(13) -0.0096(13) 0.0045(13)
C11 0.0335(16) 0.0213(13) 0.0215(13) -0.0004(11) -0.0059(12) 0.0068(11)

loop_
_atom_type_symbol
_atom_type_description
_atom_type_scat_dispersion_real
_atom_type_scat_dispersion_imag
_atom_type_scat_source
C C 0.0033 0.0016 'International Tables Vol C Tables 4.2.6.8 and 6.1.1.4'
H H 0.0000 0.0000 'International Tables Vol C Tables 4.2.6.8 and 6.1.1.4'
N N 0.0061 0.0033 'International Tables Vol C Tables 4.2.6.8 and 6.1.1.4'
O O 0.0106 0.0060 'International Tables Vol C Tables 4.2.6.8 and 6.1.1.4'
Cu Cu 0.3201 1.2651 'International Tables Vol C Tables 4.2.6.8 and 6.1.1.4'

loop_
_geom_angle_atom_site_label_1
_geom_angle_atom_site_label_2
_geom_angle_atom_site_label_3
_geom_angle
_geom_angle_site_symmetry_1
_geom_angle_site_symmetry_3
_geom_angle_publ_flag
O2 Cu1 O1 178.20(8) . . ?
O2 Cu1 O1 93.62(8) . 4_655 ?
O2 Cu1 N1 93.79(9) . . ?
O1 Cu1 O1 88.16(8) . 4_655 ?
O1 Cu1 N1 84.53(8) . . ?
N1 Cu1 O1 164.56(8) . 4_655 ?
C1 O2 Cu1 127.32(17) . . ?
C2 O3 C3 116.3(2) . . ?
Cu1 O1 Cu1 108.41(8) . 3_565 ?
C11 O1 Cu1 107.70(14) . . ?
C11 O1 Cu1 117.70(15) . 3_565 ?
C9 N1 Cu1 125.29(19) . . ?
C9 N1 C10 120.9(2) . . ?
C10 N1 Cu1 113.81(16) . . ?
O2 C1 C2 118.4(2) . . ?
O2 C1 C8 125.5(2) . . ?
C8 C1 C2 116.1(2) . . ?
O3 C2 C1 112.8(2) . . ?
C4 C2 O3 125.6(3) . . ?
C4 C2 C1 121.6(3) . . ?
C2 C4 H4 119.2 . . ?
C2 C4 C5 121.6(3) . . ?
C5 C4 H4 119.2 . . ?
C4 C5 C6 119.8(2) . . ?
C7 C5 C4 117.8(3) . . ?
C7 C5 C6 122.4(3) . . ?
C5 C7 H7 119.0 . . ?
C5 C7 C8 122.0(3) . . ?
C8 C7 H7 119.0 . . ?
C1 C8 C9 121.8(2) . . ?
C7 C8 C1 120.4(2) . . ?
C7 C8 C9 117.8(2) . . ?
O3 C3 H3A 109.5 . . ?
O3 C3 H3B 109.5 . . ?
O3 C3 H3C 109.5 . . ?
H3A C3 H3B 109.5 . . ?
H3A C3 H3C 109.5 . . ?
H3B C3 H3C 109.5 . . ?
C5 C6 H6A 109.5 . . ?
C5 C6 H6B 109.5 . . ?
C5 C6 H6C 109.5 . . ?
H6A C6 H6B 109.5 . . ?
H6A C6 H6C 109.5 . . ?
H6B C6 H6C 109.5 . . ?
N1 C9 C8 125.9(2) . . ?
N1 C9 H9 117.1 . . ?
C8 C9 H9 117.1 . . ?
N1 C10 C13 109.0(2) . . ?
N1 C10 C12 112.4(2) . . ?
N1 C10 C11 105.0(2) . . ?
C12 C10 C13 111.2(2) . . ?
C11 C10 C13 111.0(2) . . ?
C11 C10 C12 108.1(2) . . ?
C10 C13 H13A 109.5 . . ?
C10 C13 H13B 109.5 . . ?
C10 C13 H13C 109.5 . . ?
H13A C13 H13B 109.5 . . ?
H13A C13 H13C 109.5 . . ?
H13B C13 H13C 109.5 . . ?
C10 C12 H12A 109.5 . . ?
C10 C12 H12B 109.5 . . ?
C10 C12 H12C 109.5 . . ?
H12A C12 H12B 109.5 . . ?
H12A C12 H12C 109.5 . . ?
H12B C12 H12C 109.5 . . ?
O1 C11 C10 111.0(2) . . ?
O1 C11 H11A 109.4 . . ?
O1 C11 H11B 109.4 . . ?
C10 C11 H11A 109.4 . . ?
C10 C11 H11B 109.4 . . ?
H11A C11 H11B 108.0 . . ?

loop_
_geom_bond_atom_site_label_1
_geom_bond_atom_site_label_2
_geom_bond_distance
_geom_bond_site_symmetry_2
_geom_bond_publ_flag
Cu1 O2 1.8939(18) . ?
Cu1 O1 1.9691(18) 4_655 ?
Cu1 O1 1.9412(16) . ?
Cu1 N1 1.948(2) . ?
O2 C1 1.293(4) . ?
O3 C2 1.371(4) . ?
O3 C3 1.411(4) . ?
O1 C11 1.432(3) . ?
N1 C9 1.288(3) . ?
N1 C10 1.497(3) . ?
C1 C2 1.445(4) . ?
C1 C8 1.422(4) . ?
C2 C4 1.361(4) . ?
C4 H4 0.9500 . ?
C4 C5 1.423(4) . ?
C5 C7 1.374(4) . ?
C5 C6 1.511(4) . ?
C7 H7 0.9500 . ?
C7 C8 1.417(4) . ?
C8 C9 1.443(4) . ?
C3 H3A 0.9800 . ?
C3 H3B 0.9800 . ?
C3 H3C 0.9800 . ?
C6 H6A 0.9800 . ?
C6 H6B 0.9800 . ?
C6 H6C 0.9800 . ?
C9 H9 0.9500 . ?
C10 C13 1.529(4) . ?
C10 C12 1.526(4) . ?
C10 C11 1.525(4) . ?
C13 H13A 0.9800 . ?
C13 H13B 0.9800 . ?
C13 H13C 0.9800 . ?
C12 H12A 0.9800 . ?
C12 H12B 0.9800 . ?
C12 H12C 0.9800 . ?
C11 H11A 0.9900 . ?
C11 H11B 0.9900 . ?

loop_
_geom_torsion_atom_site_label_1
_geom_torsion_atom_site_label_2
_geom_torsion_atom_site_label_3
_geom_torsion_atom_site_label_4
_geom_torsion
_geom_torsion_site_symmetry_1
_geom_torsion_site_symmetry_2
_geom_torsion_site_symmetry_3
_geom_torsion_site_symmetry_4
_geom_torsion_publ_flag
Cu1 O2 C1 C2 175.33(19) . . . . ?
Cu1 O2 C1 C8 -3.2(4) . . . . ?
Cu1 O1 C11 C10 46.1(3) . . . . ?
Cu1 O1 C11 C10 168.92(16) 3_565 . . . ?
Cu1 N1 C9 C8 -2.8(4) . . . . ?
Cu1 N1 C10 C13 -101.4(2) . . . . ?
Cu1 N1 C10 C12 134.9(2) . . . . ?
Cu1 N1 C10 C11 17.6(2) . . . . ?
O2 C1 C2 O3 -5.1(4) . . . . ?
O2 C1 C2 C4 174.2(3) . . . . ?
O2 C1 C8 C7 -175.4(3) . . . . ?
O2 C1 C8 C9 7.0(4) . . . . ?
O3 C2 C4 C5 -178.3(3) . . . . ?
O1 Cu1 O2 C1 -168.5(2) 4_655 . . . ?
N1 Cu1 O2 C1 -2.1(2) . . . . ?
N1 C10 C11 O1 -41.1(3) . . . . ?
C1 C2 C4 C5 2.5(4) . . . . ?
C1 C8 C9 N1 -3.7(4) . . . . ?
C2 C1 C8 C7 6.0(4) . . . . ?
C2 C1 C8 C9 -171.6(3) . . . . ?
C2 C4 C5 C7 3.4(4) . . . . ?
C2 C4 C5 C6 -177.5(3) . . . . ?
C4 C5 C7 C8 -4.5(4) . . . . ?
C5 C7 C8 C1 -0.4(4) . . . . ?
C5 C7 C8 C9 177.3(2) . . . . ?
C7 C8 C9 N1 178.6(3) . . . . ?
C8 C1 C2 O3 173.5(2) . . . . ?
C8 C1 C2 C4 -7.1(4) . . . . ?
C3 O3 C2 C1 -174.4(3) . . . . ?
C3 O3 C2 C4 6.3(4) . . . . ?
C6 C5 C7 C8 176.5(3) . . . . ?
C9 N1 C10 C13 77.9(3) . . . . ?
C9 N1 C10 C12 -45.8(3) . . . . ?
C9 N1 C10 C11 -163.1(2) . . . . ?
C10 N1 C9 C8 178.0(2) . . . . ?
C13 C10 C11 O1 76.6(3) . . . . ?
C12 C10 C11 O1 -161.2(2) . . . . ?

loop_
_twin_individual_id
_twin_individual_mass_fraction_refined
1 0.98707
2 0.01293
